data_4501088
loop_
_publ_author_name
'Roy, Sandipan'
'Biradha, Kumar'

_publ_section_title
;
 Two-Component Supramolecular Organic Hosts as Colorimetric Indicators for
 Aromatic Guests: Visual Molecular Recognition via Cation&#x2212;\p
 Interactions
;
_journal_issue 9
_journal_name_full 'Crystal Growth &amp; Design'
_journal_page_first 4120
_journal_paper_doi 10.1021/cg200690c
_journal_volume 11
_journal_year 2011
_chemical_formula_sum 'C49 H38 N2 O18'
_chemical_formula_weight 942.81
_chemical_name_systematic
; 
 ? 
;
_space_group_IT_number 2
_symmetry_cell_setting triclinic
_symmetry_space_group_name_Hall '-P 1'
_symmetry_space_group_name_H-M 'P -1'
_atom_sites_solution_hydrogens geom
_atom_sites_solution_primary direct
_atom_sites_solution_secondary difmap
_audit_creation_method SHELXL-97
_cell_angle_alpha 112.704(19)
_cell_angle_beta 106.631(14)
_cell_angle_gamma 96.29(2)
_cell_formula_units_Z 1
_cell_length_a 8.103(3)
_cell_length_b 12.474(8)
_cell_length_c 12.498(5)
_cell_measurement_reflns_used 2824
_cell_measurement_temperature 296(2)
_cell_measurement_theta_max 23.87
_cell_measurement_theta_min 1.83
_cell_volume 1081.5(9)
_computing_structure_refinement 'SHELXL-97 (Sheldrick, 1997)'
_computing_structure_solution 'SHELXS-97 (Sheldrick, 1990)'
_diffrn_ambient_temperature 296(2)
_diffrn_measured_fraction_theta_full 0.844
_diffrn_measured_fraction_theta_max 0.844
_diffrn_measurement_device_type 'Bruker CCD APEX 2'
_diffrn_measurement_method hemisphere
_diffrn_radiation_monochromator graphite
_diffrn_radiation_source 'fine-focus sealed tube'
_diffrn_radiation_type MoK\a
_diffrn_radiation_wavelength 0.71073
_diffrn_reflns_av_R_equivalents 0.0413
_diffrn_reflns_av_sigmaI/netI 0.0308
_diffrn_reflns_limit_h_max 9
_diffrn_reflns_limit_h_min -9
_diffrn_reflns_limit_k_max 14
_diffrn_reflns_limit_k_min -11
_diffrn_reflns_limit_l_max 13
_diffrn_reflns_limit_l_min -14
_diffrn_reflns_number 15354
_diffrn_reflns_theta_full 23.87
_diffrn_reflns_theta_max 23.87
_diffrn_reflns_theta_min 1.83
_exptl_absorpt_coefficient_mu 0.112
_exptl_absorpt_correction_T_max 0.988
_exptl_absorpt_correction_T_min 0.980
_exptl_absorpt_correction_type empirical
_exptl_absorpt_process_details sadabs
_exptl_crystal_colour 'bright yellow'
_exptl_crystal_density_diffrn 1.448
_exptl_crystal_density_meas ?
_exptl_crystal_density_method 'not measured'
_exptl_crystal_description block
_exptl_crystal_F_000 490
_exptl_crystal_size_max 0.20
_exptl_crystal_size_mid 0.15
_exptl_crystal_size_min 0.11
_refine_diff_density_max 0.248
_refine_diff_density_min -0.230
_refine_diff_density_rms 0.040
_refine_ls_extinction_coef 0.009(4)
_refine_ls_extinction_expression Fc^*^=kFc[1+0.001xFc^2^\l^3^/sin(2\q)]^-1/4^
_refine_ls_extinction_method SHELXL
_refine_ls_goodness_of_fit_ref 1.169
_refine_ls_hydrogen_treatment mixed
_refine_ls_matrix_type full
_refine_ls_number_parameters 281
_refine_ls_number_reflns 2824
_refine_ls_number_restraints 0
_refine_ls_restrained_S_all 1.169
_refine_ls_R_factor_all 0.0609
_refine_ls_R_factor_gt 0.0467
_refine_ls_shift/su_max 0.001
_refine_ls_shift/su_mean 0.000
_refine_ls_structure_factor_coef Fsqd
_refine_ls_weighting_details 'calc w=1/[\s^2^(Fo^2^)+(0.1000P)^2^+0.0000P] where P=(Fo^2^+2Fc^2^)/3'
_refine_ls_weighting_scheme calc
_refine_ls_wR_factor_gt 0.1435
_refine_ls_wR_factor_ref 0.1550
_reflns_number_gt 2194
_reflns_number_total 2824
_reflns_threshold_expression >2sigma(I)
_cod_data_source_file cg200690c_si_002.cif
_cod_data_source_block 8
_cod_depositor_comments
;
The following automatic conversions were performed:

'_symmetry_cell_setting' value 'Triclinic' changed to 'triclinic'
according to /home/saulius/struct/CIF-dictionaries/cif_core.dic
dictionary named 'cif_core.dic' version 2.4.1 from 2010-06-29.

Automatic conversion script
Id: cif_fix_values 1715 2011-07-08 13:25:40Z adriana 

The following automatic conversions were performed:

'_exptl_crystal_density_meas' value 'not measured' was changed to '?'
- the value is perceived as not measured.

Automatic conversion script
Id: cif_fix_values 3008 2015-01-20 13:52:24Z robertas 
;
_cod_original_cell_volume 1081.4(9)
_cod_original_sg_symbol_H-M P-1
_cod_database_code 4501088

loop_
_symmetry_equiv_pos_as_xyz
'x, y, z'
'-x, -y, -z'

loop_
_atom_site_label
_atom_site_type_symbol
_atom_site_fract_x
_atom_site_fract_y
_atom_site_fract_z
_atom_site_U_iso_or_equiv
_atom_site_adp_type
_atom_site_occupancy
_atom_site_symmetry_multiplicity
_atom_site_calc_flag
_atom_site_refinement_flags
O11 O 0.3586(3) 0.90969(16) 0.5749(2) 0.1006(9) Uani 1 1 d .
O12 O 0.2282(2) 1.01026(14) 0.48360(16) 0.0651(6) Uani 1 1 d .
H12O H 0.3023 1.0735 0.5662 0.050 Uiso 1 1 d .
O13 O 0.2131(2) 0.44858(15) 0.17338(16) 0.0550(5) Uani 1 1 d .
H13O H 0.269(3) 0.519(2) 0.175(2) 0.050 Uiso 1 1 d .
O14 O -0.0042(2) 0.38384(15) 0.22159(15) 0.0544(5) Uani 1 1 d .
C11 C 0.1664(3) 0.68790(19) 0.35613(19) 0.0354(6) Uani 1 1 d .
C12 C 0.0464(3) 0.58674(19) 0.2535(2) 0.0389(6) Uani 1 1 d .
C13 C -0.1118(3) 0.5967(2) 0.1817(2) 0.0512(7) Uani 1 1 d .
H13 H -0.1927 0.5285 0.1151 0.061 Uiso 1 1 calc R
C14 C -0.1495(3) 0.7069(2) 0.2085(2) 0.0545(7) Uani 1 1 d .
H14 H -0.2558 0.7130 0.1601 0.065 Uiso 1 1 calc R
C15 C -0.0306(3) 0.8078(2) 0.3064(2) 0.0465(6) Uani 1 1 d .
H15 H -0.0554 0.8824 0.3228 0.056 Uiso 1 1 calc R
C16 C 0.1259(3) 0.79965(19) 0.38123(19) 0.0363(6) Uani 1 1 d .
C17 C 0.2483(3) 0.9101(2) 0.4883(2) 0.0416(6) Uani 1 1 d .
C18 C 0.0844(3) 0.4660(2) 0.2159(2) 0.0431(6) Uani 1 1 d .
O21 O 0.0693(3) 0.6527(2) 0.5358(2) 0.0830(7) Uani 1 1 d .
O22 O 0.2468(2) 0.60165(17) 0.66611(18) 0.0658(6) Uani 1 1 d .
H22O H 0.149(3) 0.6124(19) 0.697(2) 0.050 Uiso 1 1 d .
O23 O 0.5389(2) 0.82010(14) 0.30663(15) 0.0517(5) Uani 1 1 d .
O24 O 0.3683(2) 0.63834(15) 0.17831(15) 0.0539(5) Uani 1 1 d .
C21 C 0.3385(3) 0.67423(17) 0.43031(19) 0.0334(6) Uani 1 1 d .
C22 C 0.3597(3) 0.64846(17) 0.53189(19) 0.0345(6) Uani 1 1 d .
C23 C 0.5256(3) 0.63938(19) 0.5957(2) 0.0399(6) Uani 1 1 d .
H23 H 0.5400 0.6226 0.6637 0.048 Uiso 1 1 calc R
C24 C 0.6680(3) 0.65490(19) 0.5598(2) 0.0454(7) Uani 1 1 d .
H24 H 0.7776 0.6483 0.6031 0.054 Uiso 1 1 calc R
C25 C 0.6485(3) 0.68033(19) 0.4595(2) 0.0432(6) Uani 1 1 d .
H25 H 0.7452 0.6915 0.4356 0.052 Uiso 1 1 calc R
C26 C 0.4840(3) 0.68924(18) 0.3939(2) 0.0365(6) Uani 1 1 d .
C27 C 0.2098(3) 0.6355(2) 0.5759(2) 0.0422(6) Uani 1 1 d .
C28 C 0.4629(3) 0.7172(2) 0.2853(2) 0.0394(6) Uani 1 1 d .
C3A C 0.0643(3) 0.98497(19) 0.0444(2) 0.0410(6) Uani 1 1 d .
C2A C 0.1690(4) 1.0701(3) 0.1592(3) 0.0722(9) Uani 1 1 d .
H1A H 0.1576 1.1486 0.1839 0.087 Uiso 1 1 calc R
C1A C 0.2897(4) 1.0432(3) 0.2384(3) 0.0842(10) Uani 1 1 d .
H2A H 0.3595 1.1028 0.3170 0.101 Uiso 1 1 calc R
N1A N 0.3090(3) 0.9331(3) 0.2047(2) 0.0622(7) Uani 1 1 d .
H1AN H 0.401(3) 0.911(2) 0.256(2) 0.050 Uiso 1 1 d .
C5A C 0.2097(5) 0.8474(3) 0.0975(3) 0.0774(9) Uani 1 1 d .
H4A H 0.2236 0.7697 0.0761 0.093 Uiso 1 1 calc R
C4A C 0.0842(5) 0.8712(3) 0.0156(3) 0.0795(10) Uani 1 1 d .
H5A H 0.0117 0.8089 -0.0607 0.095 Uiso 1 1 calc R

loop_
_atom_site_aniso_label
_atom_site_aniso_U_11
_atom_site_aniso_U_22
_atom_site_aniso_U_33
_atom_site_aniso_U_23
_atom_site_aniso_U_13
_atom_site_aniso_U_12
O11 0.1211(19) 0.0417(12) 0.0733(14) 0.0090(10) -0.0361(14) 0.0257(12)
O12 0.0735(13) 0.0403(11) 0.0609(12) 0.0237(9) -0.0047(10) 0.0088(9)
O13 0.0571(12) 0.0384(10) 0.0671(12) 0.0170(9) 0.0290(10) 0.0077(8)
O14 0.0580(11) 0.0449(10) 0.0583(11) 0.0218(9) 0.0216(9) 0.0063(9)
C11 0.0330(13) 0.0401(13) 0.0356(13) 0.0191(11) 0.0110(11) 0.0120(11)
C12 0.0355(13) 0.0405(14) 0.0384(14) 0.0181(12) 0.0088(11) 0.0096(11)
C13 0.0417(15) 0.0504(16) 0.0458(15) 0.0154(13) 0.0043(12) 0.0041(12)
C14 0.0394(15) 0.0626(18) 0.0575(17) 0.0294(15) 0.0044(13) 0.0214(13)
C15 0.0433(15) 0.0472(15) 0.0486(15) 0.0218(13) 0.0113(13) 0.0209(12)
C16 0.0344(13) 0.0401(14) 0.0346(13) 0.0167(11) 0.0109(11) 0.0130(11)
C17 0.0416(14) 0.0454(15) 0.0369(14) 0.0189(12) 0.0077(12) 0.0214(12)
C18 0.0401(14) 0.0425(15) 0.0387(14) 0.0157(12) 0.0087(12) 0.0032(12)
O21 0.0508(12) 0.148(2) 0.1000(16) 0.0908(16) 0.0371(11) 0.0465(13)
O22 0.0575(12) 0.0938(15) 0.0755(14) 0.0580(12) 0.0327(11) 0.0275(11)
O23 0.0538(11) 0.0428(11) 0.0592(11) 0.0291(9) 0.0124(9) 0.0104(8)
O24 0.0585(11) 0.0516(11) 0.0442(11) 0.0191(9) 0.0142(9) 0.0044(9)
C21 0.0326(13) 0.0263(12) 0.0362(13) 0.0114(10) 0.0082(10) 0.0087(9)
C22 0.0333(13) 0.0282(12) 0.0368(13) 0.0122(10) 0.0082(11) 0.0075(10)
C23 0.0414(15) 0.0357(13) 0.0422(13) 0.0196(11) 0.0102(11) 0.0110(10)
C24 0.0335(14) 0.0436(14) 0.0552(16) 0.0248(13) 0.0049(12) 0.0132(11)
C25 0.0361(14) 0.0405(14) 0.0533(15) 0.0213(12) 0.0147(12) 0.0109(11)
C26 0.0366(14) 0.0307(12) 0.0424(13) 0.0177(11) 0.0109(11) 0.0115(10)
C27 0.0429(16) 0.0431(14) 0.0398(14) 0.0206(12) 0.0092(12) 0.0138(11)
C28 0.0318(13) 0.0396(15) 0.0486(16) 0.0216(13) 0.0120(12) 0.0137(11)
C3A 0.0437(14) 0.0386(14) 0.0387(14) 0.0165(12) 0.0112(12) 0.0141(11)
C2A 0.0736(19) 0.0491(17) 0.0624(19) 0.0205(15) -0.0143(16) 0.0165(15)
C1A 0.078(2) 0.064(2) 0.074(2) 0.0276(17) -0.0168(17) 0.0093(17)
N1A 0.0502(14) 0.087(2) 0.0662(17) 0.0541(17) 0.0135(13) 0.0225(14)
C5A 0.102(2) 0.0592(19) 0.072(2) 0.0341(19) 0.017(2) 0.0425(19)
C4A 0.107(3) 0.0540(19) 0.0510(17) 0.0168(15) -0.0045(17) 0.0336(17)

loop_
_atom_type_symbol
_atom_type_description
_atom_type_scat_dispersion_real
_atom_type_scat_dispersion_imag
_atom_type_scat_source
C C 0.0033 0.0016 'International Tables Vol C Tables 4.2.6.8 and 6.1.1.4'
H H 0.0000 0.0000 'International Tables Vol C Tables 4.2.6.8 and 6.1.1.4'
N N 0.0061 0.0033 'International Tables Vol C Tables 4.2.6.8 and 6.1.1.4'
O O 0.0106 0.0060 'International Tables Vol C Tables 4.2.6.8 and 6.1.1.4'

loop_
_geom_angle_atom_site_label_1
_geom_angle_atom_site_label_2
_geom_angle_atom_site_label_3
_geom_angle
_geom_angle_site_symmetry_3
C12 C11 C16 118.28(19) .
C12 C11 C21 118.97(19) .
C16 C11 C21 122.64(19) .
C13 C12 C11 120.4(2) .
C13 C12 C18 117.9(2) .
C11 C12 C18 121.69(19) .
C14 C13 C12 120.4(2) .
C15 C14 C13 120.1(2) .
C14 C15 C16 120.6(2) .
C15 C16 C11 120.3(2) .
C15 C16 C17 119.0(2) .
C11 C16 C17 120.76(19) .
O11 C17 O12 120.9(2) .
O11 C17 C16 123.4(2) .
O12 C17 C16 115.73(19) .
O14 C18 O13 120.1(2) .
O14 C18 C12 121.7(2) .
O13 C18 C12 118.2(2) .
C22 C21 C26 119.16(19) .
C22 C21 C11 123.85(19) .
C26 C21 C11 116.99(18) .
C23 C22 C21 119.4(2) .
C23 C22 C27 119.7(2) .
C21 C22 C27 120.82(19) .
C24 C23 C22 121.0(2) .
C23 C24 C25 120.1(2) .
C24 C25 C26 120.0(2) .
C25 C26 C21 120.4(2) .
C25 C26 C28 120.0(2) .
C21 C26 C28 119.62(19) .
O21 C27 O22 121.7(2) .
O21 C27 C22 125.0(2) .
O22 C27 C22 113.4(2) .
O23 C28 O24 123.1(2) .
O23 C28 C26 117.7(2) .
O24 C28 C26 119.2(2) .
C2A C3A C4A 116.3(2) .
C2A C3A C3A 121.4(3) 2_575
C4A C3A C3A 122.3(3) 2_575
C1A C2A C3A 121.3(3) .
N1A C1A C2A 120.3(3) .
C5A N1A C1A 121.3(2) .
N1A C5A C4A 120.0(3) .
C3A C4A C5A 120.8(3) .

loop_
_geom_bond_atom_site_label_1
_geom_bond_atom_site_label_2
_geom_bond_distance
_geom_bond_site_symmetry_2
O11 C17 1.192(3) .
O12 C17 1.299(3) .
O13 C18 1.301(3) .
O14 C18 1.223(3) .
C11 C12 1.397(3) .
C11 C16 1.404(3) .
C11 C21 1.505(3) .
C12 C13 1.388(3) .
C12 C18 1.490(3) .
C13 C14 1.375(3) .
C14 C15 1.371(3) .
C15 C16 1.384(3) .
C16 C17 1.480(3) .
O21 C27 1.184(3) .
O22 C27 1.320(3) .
O23 C28 1.252(3) .
O24 C28 1.255(3) .
C21 C22 1.395(3) .
C21 C26 1.398(3) .
C22 C23 1.395(3) .
C22 C27 1.487(3) .
C23 C24 1.373(3) .
C24 C25 1.379(3) .
C25 C26 1.392(3) .
C26 C28 1.496(3) .
C3A C2A 1.355(4) .
C3A C4A 1.364(3) .
C3A C3A 1.484(4) 2_575
C2A C1A 1.350(4) .
C1A N1A 1.313(4) .
N1A C5A 1.294(4) .
C5A C4A 1.369(4) .
